data_4072123
loop_
_publ_author_name
'Perekalin, Dmitry S.'
'Glukhov, Ivan V.'
'Holub, Josef'
'C\'isa\<rova, Ivana'
'\<St\'ibr, Bohumil'
'Kudinov, Alexander R.'

_publ_section_title
;
 Iron and Cobalt Complexes with Thiacarborane Ligands
;
_journal_issue 20
_journal_name_full Organometallics
_journal_page_first 5273
_journal_paper_doi 10.1021/om800601u
_journal_volume 27
_journal_year 2008
_chemical_compound_source 'synthesized by the authors'
_chemical_formula_moiety 'C5 H20 B9 N S'
_chemical_formula_sum 'C5 H20 B9 N S'
_chemical_formula_weight 223.57
_chemical_name_systematic
; 
 ? 
;
_space_group_IT_number 29
_symmetry_cell_setting orthorhombic
_symmetry_space_group_name_Hall 'P 2c -2ac'
_symmetry_space_group_name_H-M 'P c a 21'
_atom_sites_solution_hydrogens difmap
_atom_sites_solution_primary direct
_atom_sites_solution_secondary difmap
_audit_creation_method SHELXL-97
_audit_update_record
;
2008-06-12 # Formatted by publCIF
;
_cell_angle_alpha 90.00
_cell_angle_beta 90.00
_cell_angle_gamma 90.00
_cell_formula_units_Z 4
_cell_length_a 18.4915(2)
_cell_length_b 6.7105(3)
_cell_length_c 10.2849(5)
_cell_measurement_reflns_used 1709
_cell_measurement_temperature 150(2)
_cell_measurement_theta_max 27.5
_cell_measurement_theta_min 1
_cell_volume 1276.22(9)
_computing_cell_refinement 'COLLECT and DENZO'
_computing_data_collection 'COLLECT (Hooft, 1998) and DENZO (Otwinowski & Minor, 1997)'
_computing_data_reduction 'COLLECT and DENZO'
_computing_structure_refinement 'SHELXL-97 (Sheldrick, 1997)'
_computing_structure_solution 'SIR92 (Altomare et al., 1994)'
_diffrn_ambient_temperature 150(2)
_diffrn_detector_area_resol_mean 9.091
_diffrn_measured_fraction_theta_full 0.997
_diffrn_measured_fraction_theta_max 0.997
_diffrn_measurement_device_type 'Nonius KappaCCD area detector'
_diffrn_measurement_method '\f and \w scans to fill the Ewald sphere'
_diffrn_radiation_monochromator graphite
_diffrn_radiation_source 'fine-focus sealed tube'
_diffrn_radiation_type MoK\a
_diffrn_radiation_wavelength 0.71073
_diffrn_reflns_av_R_equivalents 0.0440
_diffrn_reflns_av_sigmaI/netI 0.0221
_diffrn_reflns_limit_h_max 24
_diffrn_reflns_limit_h_min -23
_diffrn_reflns_limit_k_max 8
_diffrn_reflns_limit_k_min -8
_diffrn_reflns_limit_l_max 13
_diffrn_reflns_limit_l_min -13
_diffrn_reflns_number 15608
_diffrn_reflns_theta_full 27.49
_diffrn_reflns_theta_max 27.49
_diffrn_reflns_theta_min 2.96
_diffrn_standards_number 0
_exptl_absorpt_coefficient_mu 0.213
_exptl_absorpt_correction_type none
_exptl_crystal_colour colourless
_exptl_crystal_density_diffrn 1.164
_exptl_crystal_density_method 'not measured'
_exptl_crystal_description plate
_exptl_crystal_F_000 472
_exptl_crystal_size_max 0.4
_exptl_crystal_size_mid 0.27
_exptl_crystal_size_min 0.1
_refine_diff_density_max 0.306
_refine_diff_density_min -0.157
_refine_diff_density_rms 0.038
_refine_ls_abs_structure_details 'Flack H D (1983), Acta Cryst. A39, 876-881'
_refine_ls_abs_structure_Flack 0.48(8)
_refine_ls_extinction_method none
_refine_ls_goodness_of_fit_ref 1.143
_refine_ls_hydrogen_treatment mixed
_refine_ls_matrix_type full
_refine_ls_number_parameters 195
_refine_ls_number_reflns 2761
_refine_ls_number_restraints 1
_refine_ls_restrained_S_all 1.142
_refine_ls_R_factor_all 0.0342
_refine_ls_R_factor_gt 0.0321
_refine_ls_shift/su_max 0.001
_refine_ls_shift/su_mean 0.000
_refine_ls_structure_factor_coef Fsqd
_refine_ls_weighting_details 'calc w=1/[\s^2^(Fo^2^)+(0.0307P)^2^+0.4642P] where P=(Fo^2^+2Fc^2^)/3'
_refine_ls_weighting_scheme calc
_refine_ls_wR_factor_gt 0.0787
_refine_ls_wR_factor_ref 0.0801
_reflns_number_gt 2663
_reflns_number_total 2761
_reflns_threshold_expression I>2\s(I)
_cod_data_source_file om800601u_si_002.cif
_cod_data_source_block hol-csb9-rez
_cod_original_sg_symbol_Hall ' P 2c -2ac '
_cod_original_sg_symbol_H-M ' P c a 21 '
_cod_database_code 4072123

loop_
_symmetry_equiv_pos_as_xyz
'x, y, z'
'-x, -y, z+1/2'
'-x+1/2, y, z+1/2'
'x+1/2, -y, z'

loop_
_atom_site_label
_atom_site_type_symbol
_atom_site_fract_x
_atom_site_fract_y
_atom_site_fract_z
_atom_site_U_iso_or_equiv
_atom_site_adp_type
_atom_site_occupancy
_atom_site_symmetry_multiplicity
_atom_site_calc_flag
_atom_site_refinement_flags
B1 B 0.34732(10) 0.7707(3) 0.01363(19) 0.0205(4) Uani 1 1 d .
B2 B 0.42459(10) 0.9346(3) 0.02159(19) 0.0183(3) Uani 1 1 d .
B3 B 0.43233(10) 0.6921(3) -0.04705(19) 0.0196(4) Uani 1 1 d .
B4 B 0.37801(11) 0.5254(3) 0.0387(2) 0.0216(4) Uani 1 1 d .
B5 B 0.33310(10) 0.6748(3) 0.1714(2) 0.0225(4) Uani 1 1 d .
B6 B 0.36588(10) 0.9209(3) 0.15406(19) 0.0205(4) Uani 1 1 d .
C7 C 0.49463(8) 0.7791(2) 0.06475(16) 0.0168(3) Uani 1 1 d .
B8 B 0.47674(10) 0.5447(3) 0.07226(19) 0.0202(4) Uani 1 1 d .
B10 B 0.4063(9) 0.774(2) 0.2756(11) 0.0209(12) Uani 0.90 1 d P
S10 S 0.4099(19) 0.756(5) 0.296(3) 0.0209(12) Uani 0.10 1 d P
S9 S 0.41907(2) 0.50022(7) 0.22091(6) 0.02267(11) Uani 0.90 1 d P
B9 B 0.41907(2) 0.50022(7) 0.22091(6) 0.02267(11) Uani 0.10 1 d P
B11 B 0.46179(10) 0.9167(3) 0.18262(18) 0.0191(4) Uani 1 1 d .
N1 N 0.56537(7) 0.8338(2) 0.00195(14) 0.0177(3) Uani 1 1 d .
C1 C 0.63644(9) 0.8260(3) 0.08294(17) 0.0215(3) Uani 1 1 d .
C2 C 0.63296(11) 0.6570(3) 0.1800(2) 0.0392(5) Uani 1 1 d .
H2A H 0.6763 0.6558 0.2313 0.059 Uiso 1 1 calc R
H2B H 0.6284 0.5327 0.1346 0.059 Uiso 1 1 calc R
H2C H 0.5919 0.6753 0.2359 0.059 Uiso 1 1 calc R
C3 C 0.69585(10) 0.7949(3) -0.0173(2) 0.0335(4) Uani 1 1 d .
H3A H 0.6948 0.9017 -0.0794 0.050 Uiso 1 1 calc R
H3B H 0.6883 0.6704 -0.0613 0.050 Uiso 1 1 calc R
H3C H 0.7420 0.7929 0.0254 0.050 Uiso 1 1 calc R
C4 C 0.64617(10) 1.0240(3) 0.15185(19) 0.0292(4) Uani 1 1 d .
H4A H 0.6909 1.0231 0.1992 0.044 Uiso 1 1 calc R
H4B H 0.6068 1.0447 0.2111 0.044 Uiso 1 1 calc R
H4C H 0.6470 1.1296 0.0889 0.044 Uiso 1 1 calc R
H1A H 0.5725(10) 0.756(3) -0.059(2) 0.018(5) Uiso 1 1 d .
H1B H 0.5609(12) 0.949(4) -0.029(2) 0.024(5) Uiso 1 1 d .
H1 H 0.3024(12) 0.798(3) -0.047(2) 0.033(6) Uiso 1 1 d .
H2 H 0.4337(12) 1.055(3) -0.043(2) 0.025(5) Uiso 1 1 d .
H3 H 0.4466(10) 0.677(3) -0.148(2) 0.022(5) Uiso 1 1 d .
H4 H 0.3558(11) 0.395(3) -0.003(2) 0.028(5) Uiso 1 1 d .
H5 H 0.2820(12) 0.627(4) 0.210(3) 0.048(7) Uiso 1 1 d .
H6 H 0.3320(10) 1.042(3) 0.189(2) 0.027(6) Uiso 1 1 d .
H8 H 0.5160(11) 0.426(3) 0.033(2) 0.025(5) Uiso 1 1 d .
H11 H 0.4882(11) 1.049(3) 0.216(3) 0.030(5) Uiso 1 1 d .
H10 H 0.3898(12) 0.789(3) 0.381(2) 0.035(6) Uiso 1 1 d .

loop_
_atom_site_aniso_label
_atom_site_aniso_U_11
_atom_site_aniso_U_22
_atom_site_aniso_U_33
_atom_site_aniso_U_23
_atom_site_aniso_U_13
_atom_site_aniso_U_12
B1 0.0194(9) 0.0228(9) 0.0192(8) -0.0006(7) -0.0019(7) 0.0009(7)
B2 0.0207(9) 0.0154(8) 0.0189(8) 0.0006(7) -0.0021(7) 0.0013(6)
B3 0.0197(9) 0.0195(8) 0.0196(8) -0.0041(7) 0.0015(7) -0.0011(7)
B4 0.0203(9) 0.0200(8) 0.0244(9) -0.0022(7) -0.0001(7) -0.0030(7)
B5 0.0203(9) 0.0232(9) 0.0239(9) 0.0019(7) 0.0025(8) 0.0008(7)
B6 0.0198(9) 0.0205(9) 0.0212(9) -0.0028(7) -0.0004(7) 0.0028(7)
C7 0.0167(7) 0.0159(7) 0.0178(7) 0.0004(6) -0.0004(6) -0.0010(5)
B8 0.0217(9) 0.0169(8) 0.0219(9) 0.0005(7) 0.0031(8) 0.0007(7)
B10 0.0274(18) 0.021(3) 0.014(4) 0.001(2) 0.000(3) 0.0028(16)
S10 0.0274(18) 0.021(3) 0.014(4) 0.001(2) 0.000(3) 0.0028(16)
S9 0.0240(2) 0.01843(19) 0.0256(2) 0.00530(17) 0.0027(2) 0.00031(15)
B9 0.0240(2) 0.01843(19) 0.0256(2) 0.00530(17) 0.0027(2) 0.00031(15)
B11 0.0198(9) 0.0182(8) 0.0192(8) -0.0024(6) -0.0013(7) 0.0009(6)
N1 0.0184(7) 0.0176(7) 0.0172(6) -0.0006(6) -0.0004(5) -0.0017(5)
C1 0.0151(8) 0.0262(8) 0.0232(8) 0.0003(7) -0.0031(7) -0.0009(6)
C2 0.0282(10) 0.0409(11) 0.0484(13) 0.0169(10) -0.0132(9) -0.0024(8)
C3 0.0188(9) 0.0490(11) 0.0326(10) -0.0133(9) -0.0003(8) 0.0025(8)
C4 0.0230(9) 0.0354(10) 0.0292(10) -0.0081(8) -0.0035(8) -0.0010(7)

loop_
_atom_type_symbol
_atom_type_description
_atom_type_scat_dispersion_real
_atom_type_scat_dispersion_imag
_atom_type_scat_source
C C 0.0033 0.0016 'International Tables Vol C Tables 4.2.6.8 and 6.1.1.4'
H H 0.0000 0.0000 'International Tables Vol C Tables 4.2.6.8 and 6.1.1.4'
B B 0.0013 0.0007 'International Tables Vol C Tables 4.2.6.8 and 6.1.1.4'
N N 0.0061 0.0033 'International Tables Vol C Tables 4.2.6.8 and 6.1.1.4'
S S 0.1246 0.1234 'International Tables Vol C Tables 4.2.6.8 and 6.1.1.4'

loop_
_geom_angle_atom_site_label_1
_geom_angle_atom_site_label_2
_geom_angle_atom_site_label_3
_geom_angle
B4 B1 B5 64.70(11)
B4 B1 B3 59.14(11)
B5 B1 B3 110.33(13)
B4 B1 B6 110.23(13)
B5 B1 B6 59.56(11)
B3 B1 B6 106.32(13)
B4 B1 B2 107.94(13)
B5 B1 B2 107.36(13)
B3 B1 B2 59.67(10)
B6 B1 B2 57.98(10)
B4 B1 H1 120.3(12)
B5 B1 H1 119.1(12)
B3 B1 H1 123.1(12)
B6 B1 H1 121.8(12)
B2 B1 H1 123.0(12)
C7 B2 B6 103.58(13)
C7 B2 B3 59.17(10)
B6 B2 B3 108.16(13)
C7 B2 B11 55.52(9)
B6 B2 B11 60.99(11)
B3 B2 B11 105.88(12)
C7 B2 B1 103.77(12)
B6 B2 B1 60.70(11)
B3 B2 B1 59.23(10)
B11 B2 B1 107.70(13)
C7 B2 H2 120.2(12)
B6 B2 H2 129.1(12)
B3 B2 H2 115.7(12)
B11 B2 H2 124.6(12)
B1 B2 H2 124.2(12)
C7 B3 B4 105.33(13)
C7 B3 B1 104.85(13)
B4 B3 B1 60.10(11)
C7 B3 B8 54.62(10)
B4 B3 B8 63.88(11)
B1 B3 B8 109.42(13)
C7 B3 B2 58.73(10)
B4 B3 B2 109.87(13)
B1 B3 B2 61.10(10)
B8 B3 B2 105.80(13)
C7 B3 H3 120.6(11)
B4 B3 H3 124.7(11)
B1 B3 H3 125.8(11)
B8 B3 H3 120.1(11)
B2 B3 H3 119.2(11)
B3 B4 B1 60.76(11)
B3 B4 B8 58.96(10)
B1 B4 B8 106.16(12)
B3 B4 B5 106.20(12)
B1 B4 B5 57.80(10)
B8 B4 B5 105.09(13)
B3 B4 S9 107.76(11)
B1 B4 S9 109.49(11)
B8 B4 S9 57.84(8)
B5 B4 S9 62.64(9)
B3 B4 H4 123.5(13)
B1 B4 H4 126.2(11)
B8 B4 H4 120.9(11)
B5 B4 H4 124.1(12)
S9 B4 H4 116.6(12)
B1 B5 B6 61.02(11)
B1 B5 B10 107.0(4)
B6 B5 B10 58.1(4)
B1 B5 B4 57.50(11)
B6 B5 B4 105.79(13)
B10 B5 B4 106.7(5)
B1 B5 S10 112.6(8)
B6 B5 S10 64.1(8)
B4 B5 S10 107.3(10)
B1 B5 S9 108.82(11)
B6 B5 S9 107.12(11)
B10 B5 S9 59.4(5)
B4 B5 S9 62.11(8)
S10 B5 S9 56.0(9)
B1 B5 H5 125.5(14)
B6 B5 H5 128.2(13)
B10 B5 H5 122.5(14)
B4 B5 H5 119.8(13)
S10 B5 H5 118.2(16)
S9 B5 H5 114.9(13)
B2 B6 B10 108.7(5)
B2 B6 B5 109.97(13)
B10 B6 B5 63.3(6)
B2 B6 B1 61.31(10)
B10 B6 B1 109.8(5)
B5 B6 B1 59.41(11)
B2 B6 B11 60.96(10)
B10 B6 B11 57.0(5)
B5 B6 B11 107.89(12)
B1 B6 B11 108.15(12)
B2 B6 S10 110.2(10)
B5 B6 S10 63.3(10)
B1 B6 S10 110.7(10)
B11 B6 S10 58.1(10)
B2 B6 H6 125.1(11)
B10 B6 H6 115.6(12)
B5 B6 H6 117.9(11)
B1 B6 H6 125.0(11)
B11 B6 H6 121.9(11)
S10 B6 H6 114.2(15)
N1 C7 B8 115.96(13)
N1 C7 B11 120.13(13)
B8 C7 B11 116.02(13)
N1 C7 B2 113.31(12)
B8 C7 B2 116.75(13)
B11 C7 B2 64.59(11)
N1 C7 B3 112.10(12)
B8 C7 B3 64.20(11)
B11 C7 B3 115.78(12)
B2 C7 B3 62.09(10)
C7 B8 B3 61.17(10)
C7 B8 B4 105.10(12)
B3 B8 B4 57.16(10)
C7 B8 S9 108.03(11)
B3 B8 S9 112.71(11)
B4 B8 S9 65.51(9)
C7 B8 H8 122.0(10)
B3 B8 H8 115.6(10)
B4 B8 H8 120.2(10)
S9 B8 H8 122.2(10)
B11 B10 B6 62.6(4)
B11 B10 B5 108.6(5)
B6 B10 B5 58.6(4)
B11 B10 S9 107.4(8)
B6 B10 S9 112.2(7)
B5 B10 S9 65.1(5)
B11 B10 H10 130.8(17)
B6 B10 H10 121.1(16)
B5 B10 H10 112.8(16)
S9 B10 H10 113.2(14)
B11 S10 S9 103.1(16)
B11 S10 B5 97.3(10)
S9 S10 B5 63.4(11)
B11 S10 B6 55.4(6)
S9 S10 B6 104.0(13)
B5 S10 B6 52.6(6)
B11 S10 H10 129(3)
S9 S10 H10 127(3)
B5 S10 H10 112(3)
B6 S10 H10 112(3)
B8 S9 S10 103.7(9)
B8 S9 B10 98.9(4)
B8 S9 B4 56.65(8)
S10 S9 B4 105.5(7)
B10 S9 B4 98.3(3)
B8 S9 B5 98.49(8)
S10 S9 B5 60.6(9)
B10 S9 B5 55.4(4)
B4 S9 B5 55.25(8)
C7 B11 B10 108.8(6)
C7 B11 B2 59.89(10)
B10 B11 B2 109.0(4)
C7 B11 B6 104.66(12)
B10 B11 B6 60.3(4)
B2 B11 B6 58.05(10)
C7 B11 S10 109.2(11)
B2 B11 S10 114.7(9)
B6 B11 S10 66.5(9)
C7 B11 H11 122.5(12)
B10 B11 H11 124.1(14)
B2 B11 H11 114.7(13)
B6 B11 H11 119.3(10)
S10 B11 H11 121.0(17)
C7 N1 C1 119.73(13)
C7 N1 H1A 108.1(13)
C1 N1 H1A 104.4(13)
C7 N1 H1B 107.4(16)
C1 N1 H1B 108.5(16)
H1A N1 H1B 108(2)
C2 C1 C4 110.70(16)
C2 C1 C3 112.07(16)
C4 C1 C3 110.57(15)
C2 C1 N1 110.04(14)
C4 C1 N1 108.69(14)
C3 C1 N1 104.56(14)
C1 C2 H2A 109.5
C1 C2 H2B 109.5
H2A C2 H2B 109.5
C1 C2 H2C 109.5
H2A C2 H2C 109.5
H2B C2 H2C 109.5
C1 C3 H3A 109.5
C1 C3 H3B 109.5
H3A C3 H3B 109.5
C1 C3 H3C 109.5
H3A C3 H3C 109.5
H3B C3 H3C 109.5
C1 C4 H4A 109.5
C1 C4 H4B 109.5
H4A C4 H4B 109.5
C1 C4 H4C 109.5
H4A C4 H4C 109.5
H4B C4 H4C 109.5

loop_
_geom_bond_atom_site_label_1
_geom_bond_atom_site_label_2
_geom_bond_distance
B1 B4 1.760(3)
B1 B5 1.766(3)
B1 B3 1.772(3)
B1 B6 1.794(3)
B1 B2 1.805(3)
B1 H1 1.05(2)
B2 C7 1.721(2)
B2 B6 1.744(3)
B2 B3 1.780(3)
B2 B11 1.797(3)
B2 H2 1.06(2)
B3 C7 1.729(2)
B3 B4 1.743(3)
B3 B8 1.777(3)
B3 H3 1.07(2)
B4 B8 1.863(3)
B4 B5 1.887(3)
B4 S9 2.029(2)
B4 H4 1.06(2)
B5 B6 1.768(3)
B5 B10 1.851(15)
B5 S10 1.99(3)
B5 S9 2.039(2)
B5 H5 1.08(2)
B6 B10 1.759(9)
B6 B11 1.798(3)
B6 S10 2.00(2)
B6 H6 1.09(2)
C7 N1 1.504(2)
C7 B8 1.610(2)
C7 B11 1.640(2)
B8 S9 1.888(2)
B8 H8 1.154(19)
B10 B11 1.698(14)
B10 S9 1.935(16)
B10 H10 1.13(3)
S10 B11 1.85(3)
S10 S9 1.89(3)
S10 H10 0.98(4)
B11 H11 1.07(2)
N1 C1 1.557(2)
N1 H1A 0.83(2)
N1 H1B 0.84(2)
C1 C2 1.512(3)
C1 C4 1.517(2)
C1 C3 1.521(2)
C2 H2A 0.9600
C2 H2B 0.9600
C2 H2C 0.9600
C3 H3A 0.9600
C3 H3B 0.9600
C3 H3C 0.9600
C4 H4A 0.9600
C4 H4B 0.9600
C4 H4C 0.9600
